data_7053434
loop_
_publ_author_name
'Hobbs, Matthew G.'
'Forster, Taryn D.'
'Borau-Garcia, Javier'
'Knapp, Chrissy J.'
'Tuononen, Heikki M.'
'Roesler, Roland'

_publ_section_title
;
 The influence of electron delocalization upon the stability and structure
 of potential N-heterocyclic carbene precursors with
 1,3-diaryl-imidazolidine-4,5-dione skeletons
;
_journal_issue 7
_journal_name_full 'New Journal of Chemistry'
_journal_page_first 1295
_journal_paper_doi 10.1039/b9nj00771g
_journal_volume 34
_journal_year 2010
_chemical_formula_moiety 'C29 H38 N2 O4'
_chemical_formula_sum 'C29 H38 N2 O4'
_chemical_formula_weight 478.61
_chemical_name_systematic
;
?
;
_space_group_IT_number 33
_symmetry_cell_setting orthorhombic
_symmetry_space_group_name_Hall 'P 2c -2n'
_symmetry_space_group_name_H-M 'P n a 21'
_atom_sites_solution_hydrogens geom
_atom_sites_solution_primary direct
_atom_sites_solution_secondary difmap
_audit_creation_method SHELXL-97
_cell_angle_alpha 90.00
_cell_angle_beta 90.00
_cell_angle_gamma 90.00
_cell_formula_units_Z 4
_cell_length_a 19.300(2)
_cell_length_b 12.239(2)
_cell_length_c 11.804(1)
_cell_measurement_reflns_used 1896
_cell_measurement_temperature 173(2)
_cell_measurement_theta_max 22.48
_cell_measurement_theta_min 4.86
_cell_volume 2788.3(6)
_computing_structure_refinement 'SHELXL-97 (Sheldrick, 1997)'
_diffrn_ambient_temperature 173(2)
_diffrn_measured_fraction_theta_full 0.981
_diffrn_measured_fraction_theta_max 0.981
_diffrn_measurement_device_type 'Nonius KappaCCD'
_diffrn_measurement_method ' \w and \f '
_diffrn_radiation_monochromator graphite
_diffrn_radiation_source 'fine-focus sealed tube'
_diffrn_radiation_type MoK\a
_diffrn_radiation_wavelength 0.71073
_diffrn_reflns_av_R_equivalents 0.1060
_diffrn_reflns_av_sigmaI/netI 0.1121
_diffrn_reflns_limit_h_max 18
_diffrn_reflns_limit_h_min -20
_diffrn_reflns_limit_k_max 13
_diffrn_reflns_limit_k_min -12
_diffrn_reflns_limit_l_max 12
_diffrn_reflns_limit_l_min -11
_diffrn_reflns_number 6812
_diffrn_reflns_theta_full 22.48
_diffrn_reflns_theta_max 22.48
_diffrn_reflns_theta_min 4.86
_diffrn_standards_number 0
_exptl_absorpt_coefficient_mu 0.076
_exptl_absorpt_correction_T_max 0.9955
_exptl_absorpt_correction_T_min 0.9940
_exptl_absorpt_correction_type multi-scan
_exptl_absorpt_process_details 'SORTAV: (Blessing, 1997)'
_exptl_crystal_colour colorless
_exptl_crystal_density_diffrn 1.140
_exptl_crystal_density_method 'not measured'
_exptl_crystal_description blocks
_exptl_crystal_F_000 1032
_exptl_crystal_size_max 0.08
_exptl_crystal_size_mid 0.07
_exptl_crystal_size_min 0.06
_refine_diff_density_max 0.164
_refine_diff_density_min -0.176
_refine_diff_density_rms 0.044
_refine_ls_extinction_method none
_refine_ls_goodness_of_fit_ref 1.078
_refine_ls_hydrogen_treatment constr
_refine_ls_matrix_type full
_refine_ls_number_parameters 325
_refine_ls_number_reflns 1896
_refine_ls_number_restraints 1
_refine_ls_restrained_S_all 1.078
_refine_ls_R_factor_all 0.0887
_refine_ls_R_factor_gt 0.0551
_refine_ls_shift/su_max 0.000
_refine_ls_shift/su_mean 0.000
_refine_ls_structure_factor_coef Fsqd
_refine_ls_weighting_details 'calc w=1/[\s^2^(Fo^2^)+(0.0440P)^2^+0.7371P] where P=(Fo^2^+2Fc^2^)/3'
_refine_ls_weighting_scheme calc
_refine_ls_wR_factor_gt 0.1098
_refine_ls_wR_factor_ref 0.1275
_reflns_number_gt 1398
_reflns_number_total 1896
_reflns_threshold_expression >2sigma(I)
_cod_data_source_file b9nj00771g.txt
_cod_data_source_block shelxl3c
_cod_depositor_comments
;
The following automatic conversions were performed:

'_symmetry_cell_setting' value 'Orthorhombic' changed to
'orthorhombic' according to
/home/saulius/struct/CIF-dictionaries/cif_core.dic dictionary named
'cif_core.dic' version 2.4.2 from
2011-04-26.

'_exptl_absorpt_correction_type' value 'Multi-scan'
changed to 'multi-scan' according to
/home/saulius/struct/CIF-dictionaries/cif_core.dic dictionary named
'cif_core.dic' version 2.4.2 from 2011-04-26.

Automatic conversion script
Id: cif_fix_values 1891 2012-01-12 08:04:46Z andrius 
;
_cod_original_cell_volume 2788.3(4)
_cod_database_code 7053434

loop_
_symmetry_equiv_pos_as_xyz
'x, y, z'
'-x, -y, z+1/2'
'-x+1/2, y+1/2, z+1/2'
'x+1/2, -y+1/2, z'

loop_
_atom_site_label
_atom_site_type_symbol
_atom_site_fract_x
_atom_site_fract_y
_atom_site_fract_z
_atom_site_U_iso_or_equiv
_atom_site_adp_type
_atom_site_occupancy
_atom_site_symmetry_multiplicity
_atom_site_calc_flag
_atom_site_refinement_flags
C1 C 0.0900(3) 0.4604(4) 0.9487(5) 0.0339(15) Uani 1 1 d .
H1 H 0.1042 0.4572 1.0301 0.041 Uiso 1 1 calc R
C2 C 0.1347(3) 0.3624(5) 0.7964(6) 0.0390(16) Uani 1 1 d .
C3 C 0.1617(4) 0.4780(5) 0.7905(6) 0.0398(16) Uani 1 1 d .
C4 C -0.0188(4) 0.5160(5) 1.0305(6) 0.0470(17) Uani 1 1 d .
C5 C -0.0895(4) 0.5544(6) 0.9995(7) 0.062(2) Uani 1 1 d .
H5A H -0.1241 0.5111 1.0405 0.093 Uiso 1 1 calc R
H5B H -0.0965 0.5456 0.9178 0.093 Uiso 1 1 calc R
H5C H -0.0945 0.6316 1.0199 0.093 Uiso 1 1 calc R
C6 C 0.0690(3) 0.2537(4) 0.9354(5) 0.0382(15) Uani 1 1 d .
C7 C 0.0091(3) 0.2108(5) 0.8852(6) 0.0407(16) Uani 1 1 d .
C8 C -0.0128(4) 0.1098(5) 0.9236(6) 0.0476(18) Uani 1 1 d .
H8 H -0.0524 0.0767 0.8905 0.057 Uiso 1 1 calc R
C9 C 0.0220(4) 0.0561(5) 1.0093(7) 0.0501(19) Uani 1 1 d .
H9 H 0.0052 -0.0122 1.0356 0.060 Uiso 1 1 calc R
C10 C 0.0799(4) 0.0996(5) 1.0566(6) 0.0493(19) Uani 1 1 d .
H10 H 0.1031 0.0607 1.1150 0.059 Uiso 1 1 calc R
C11 C 0.1059(3) 0.1997(5) 1.0211(5) 0.0380(16) Uani 1 1 d .
C12 C -0.0301(4) 0.2686(5) 0.7917(5) 0.0442(17) Uani 1 1 d .
H12 H -0.0089 0.3425 0.7817 0.053 Uiso 1 1 calc R
C13 C -0.1061(4) 0.2846(7) 0.8221(7) 0.066(2) Uani 1 1 d .
H13A H -0.1285 0.2132 0.8305 0.098 Uiso 1 1 calc R
H13B H -0.1292 0.3259 0.7617 0.098 Uiso 1 1 calc R
H13C H -0.1096 0.3251 0.8935 0.098 Uiso 1 1 calc R
C14 C -0.0223(4) 0.2069(6) 0.6798(7) 0.066(2) Uani 1 1 d .
H14A H 0.0263 0.2080 0.6562 0.099 Uiso 1 1 calc R
H14B H -0.0509 0.2421 0.6217 0.099 Uiso 1 1 calc R
H14C H -0.0375 0.1311 0.6899 0.099 Uiso 1 1 calc R
C15 C 0.1746(3) 0.2423(6) 1.0657(6) 0.0494(18) Uani 1 1 d .
H15 H 0.1749 0.3228 1.0516 0.059 Uiso 1 1 calc R
C16 C 0.2345(4) 0.1948(8) 0.9983(8) 0.083(3) Uani 1 1 d .
H16A H 0.2385 0.1165 1.0142 0.124 Uiso 1 1 calc R
H16B H 0.2776 0.2316 1.0199 0.124 Uiso 1 1 calc R
H16C H 0.2260 0.2056 0.9172 0.124 Uiso 1 1 calc R
C17 C 0.1864(4) 0.2269(7) 1.1909(6) 0.075(2) Uani 1 1 d .
H17A H 0.1903 0.1488 1.2078 0.113 Uiso 1 1 calc R
H17B H 0.1474 0.2580 1.2330 0.113 Uiso 1 1 calc R
H17C H 0.2293 0.2640 1.2132 0.113 Uiso 1 1 calc R
C18 C 0.1557(3) 0.6374(5) 0.9222(5) 0.0344(15) Uani 1 1 d .
C19 C 0.1215(3) 0.7296(5) 0.8785(5) 0.0380(16) Uani 1 1 d .
C20 C 0.1433(4) 0.8315(5) 0.9172(6) 0.0442(17) Uani 1 1 d .
H20 H 0.1209 0.8958 0.8907 0.053 Uiso 1 1 calc R
C21 C 0.1971(4) 0.8398(5) 0.9941(7) 0.054(2) Uani 1 1 d .
H21 H 0.2117 0.9101 1.0183 0.065 Uiso 1 1 calc R
C22 C 0.2298(4) 0.7486(5) 1.0363(6) 0.0509(18) Uani 1 1 d .
H22 H 0.2654 0.7564 1.0912 0.061 Uiso 1 1 calc R
C23 C 0.2109(3) 0.6447(5) 0.9987(6) 0.0386(16) Uani 1 1 d .
C24 C 0.0634(4) 0.7210(5) 0.7926(5) 0.0435(17) Uani 1 1 d .
H24 H 0.0483 0.6430 0.7896 0.052 Uiso 1 1 calc R
C25 C 0.0011(4) 0.7895(7) 0.8251(7) 0.063(2) Uani 1 1 d .
H25A H -0.0134 0.7708 0.9023 0.094 Uiso 1 1 calc R
H25B H -0.0370 0.7749 0.7724 0.094 Uiso 1 1 calc R
H25C H 0.0135 0.8672 0.8218 0.094 Uiso 1 1 calc R
C26 C 0.0898(4) 0.7520(6) 0.6760(6) 0.058(2) Uani 1 1 d .
H26A H 0.1058 0.8280 0.6769 0.088 Uiso 1 1 calc R
H26B H 0.0523 0.7441 0.6206 0.088 Uiso 1 1 calc R
H26C H 0.1283 0.7039 0.6551 0.088 Uiso 1 1 calc R
C27 C 0.2520(4) 0.5458(5) 1.0397(6) 0.0452(17) Uani 1 1 d .
H27 H 0.2316 0.4792 1.0038 0.054 Uiso 1 1 calc R
C28 C 0.3277(4) 0.5539(8) 1.0023(8) 0.084(3) Uani 1 1 d .
H28A H 0.3492 0.6179 1.0378 0.125 Uiso 1 1 calc R
H28B H 0.3298 0.5614 0.9197 0.125 Uiso 1 1 calc R
H28C H 0.3526 0.4878 1.0254 0.125 Uiso 1 1 calc R
C29 C 0.2470(5) 0.5323(6) 1.1663(7) 0.073(2) Uani 1 1 d .
H29A H 0.2705 0.4647 1.1889 0.110 Uiso 1 1 calc R
H29B H 0.1982 0.5287 1.1886 0.110 Uiso 1 1 calc R
H29C H 0.2692 0.5946 1.2037 0.110 Uiso 1 1 calc R
N1 N 0.0971(3) 0.3549(4) 0.8934(4) 0.0333(12) Uani 1 1 d .
N2 N 0.1352(3) 0.5301(3) 0.8835(4) 0.0330(12) Uani 1 1 d .
O1 O 0.1473(2) 0.2896(3) 0.7292(4) 0.0499(12) Uani 1 1 d .
O2 O 0.2012(2) 0.5150(3) 0.7206(4) 0.0543(13) Uani 1 1 d .
O3 O 0.0200(2) 0.4967(3) 0.9361(4) 0.0377(10) Uani 1 1 d .
O4 O 0.0034(3) 0.4998(5) 1.1242(5) 0.0741(16) Uani 1 1 d .

loop_
_atom_site_aniso_label
_atom_site_aniso_U_11
_atom_site_aniso_U_22
_atom_site_aniso_U_33
_atom_site_aniso_U_23
_atom_site_aniso_U_13
_atom_site_aniso_U_12
C1 0.035(4) 0.032(3) 0.035(3) -0.008(3) -0.002(3) -0.002(3)
C2 0.038(4) 0.041(4) 0.039(4) -0.006(4) 0.005(3) -0.001(3)
C3 0.035(4) 0.041(4) 0.044(4) -0.002(3) 0.006(3) -0.005(3)
C4 0.060(5) 0.040(4) 0.041(4) -0.006(3) 0.013(4) -0.002(3)
C5 0.040(5) 0.070(5) 0.076(5) -0.006(4) 0.016(4) 0.009(4)
C6 0.037(4) 0.032(3) 0.045(4) -0.003(3) 0.012(3) 0.003(3)
C7 0.032(4) 0.044(4) 0.045(4) -0.004(3) 0.005(3) 0.000(3)
C8 0.049(4) 0.038(4) 0.056(5) -0.002(4) 0.007(4) -0.011(3)
C9 0.051(5) 0.036(3) 0.064(5) 0.008(4) 0.012(4) 0.000(4)
C10 0.043(5) 0.043(4) 0.062(5) 0.015(4) 0.003(4) 0.008(4)
C11 0.041(4) 0.029(3) 0.044(4) -0.003(3) 0.005(3) 0.005(3)
C12 0.055(5) 0.040(4) 0.037(3) -0.007(3) -0.007(3) -0.010(3)
C13 0.052(5) 0.079(6) 0.066(5) 0.011(4) -0.001(4) 0.003(4)
C14 0.077(6) 0.071(5) 0.050(4) -0.010(4) -0.001(4) -0.024(5)
C15 0.029(4) 0.049(4) 0.071(5) 0.017(4) 0.001(3) 0.009(3)
C16 0.049(5) 0.130(8) 0.070(5) -0.001(6) 0.000(5) 0.002(5)
C17 0.050(5) 0.116(7) 0.059(5) -0.001(5) -0.002(4) -0.004(5)
C18 0.028(4) 0.034(3) 0.041(4) 0.001(3) -0.004(3) -0.004(3)
C19 0.031(4) 0.039(4) 0.044(4) -0.002(3) 0.000(3) -0.002(3)
C20 0.045(4) 0.035(4) 0.053(4) 0.003(3) -0.002(4) 0.000(3)
C21 0.046(5) 0.044(4) 0.072(5) -0.003(4) -0.007(4) -0.005(4)
C22 0.045(4) 0.046(4) 0.061(5) -0.014(4) -0.023(4) -0.006(3)
C23 0.033(4) 0.040(4) 0.043(4) -0.003(3) 0.001(3) 0.004(3)
C24 0.045(4) 0.044(4) 0.041(4) 0.007(3) -0.012(4) 0.002(3)
C25 0.035(5) 0.086(6) 0.067(5) 0.002(4) -0.007(4) 0.006(4)
C26 0.063(5) 0.065(5) 0.047(4) 0.012(4) -0.004(4) -0.005(4)
C27 0.045(4) 0.043(4) 0.048(4) 0.000(3) -0.012(4) 0.008(3)
C28 0.049(5) 0.106(6) 0.096(7) 0.017(6) 0.007(5) 0.028(5)
C29 0.098(7) 0.058(5) 0.063(5) 0.006(4) -0.010(5) 0.017(5)
N1 0.032(3) 0.034(3) 0.034(3) -0.003(3) 0.002(3) -0.002(2)
N2 0.037(3) 0.026(3) 0.035(3) -0.002(2) 0.003(3) -0.006(2)
O1 0.052(3) 0.049(3) 0.048(3) -0.009(3) 0.012(3) -0.001(2)
O2 0.059(3) 0.046(3) 0.058(3) -0.003(3) 0.018(3) -0.011(2)
O3 0.036(3) 0.043(2) 0.034(2) -0.003(2) 0.005(2) 0.001(2)
O4 0.079(4) 0.097(4) 0.046(3) -0.004(3) 0.020(3) 0.004(3)

loop_
_atom_type_symbol
_atom_type_description
_atom_type_scat_dispersion_real
_atom_type_scat_dispersion_imag
_atom_type_scat_source
C C 0.0033 0.0016 'International Tables Vol C Tables 4.2.6.8 and 6.1.1.4'
H H 0.0000 0.0000 'International Tables Vol C Tables 4.2.6.8 and 6.1.1.4'
N N 0.0061 0.0033 'International Tables Vol C Tables 4.2.6.8 and 6.1.1.4'
O O 0.0106 0.0060 'International Tables Vol C Tables 4.2.6.8 and 6.1.1.4'

loop_
_geom_angle_atom_site_label_1
_geom_angle_atom_site_label_2
_geom_angle_atom_site_label_3
_geom_angle
O3 C1 N2 109.5(5)
O3 C1 N1 108.6(5)
N2 C1 N1 103.2(5)
O3 C1 H1 111.7
N2 C1 H1 111.7
N1 C1 H1 111.7
O1 C2 N1 127.3(6)
O1 C2 C3 126.0(6)
N1 C2 C3 106.6(5)
O2 C3 N2 127.4(6)
O2 C3 C2 126.8(6)
N2 C3 C2 105.8(5)
O4 C4 O3 121.9(6)
O4 C4 C5 127.2(7)
O3 C4 C5 110.9(6)
C4 C5 H5A 109.5
C4 C5 H5B 109.5
H5A C5 H5B 109.5
C4 C5 H5C 109.5
H5A C5 H5C 109.5
H5B C5 H5C 109.5
C7 C6 C11 123.2(6)
C7 C6 N1 119.1(6)
C11 C6 N1 117.5(5)
C8 C7 C6 116.6(6)
C8 C7 C12 120.3(6)
C6 C7 C12 123.1(6)
C9 C8 C7 121.2(6)
C9 C8 H8 119.4
C7 C8 H8 119.4
C10 C9 C8 121.0(6)
C10 C9 H9 119.5
C8 C9 H9 119.5
C9 C10 C11 121.3(6)
C9 C10 H10 119.4
C11 C10 H10 119.4
C10 C11 C6 116.7(6)
C10 C11 C15 120.9(6)
C6 C11 C15 122.1(5)
C7 C12 C13 111.7(6)
C7 C12 C14 110.5(6)
C13 C12 C14 111.2(6)
C7 C12 H12 107.7
C13 C12 H12 107.7
C14 C12 H12 107.7
C12 C13 H13A 109.5
C12 C13 H13B 109.5
H13A C13 H13B 109.5
C12 C13 H13C 109.5
H13A C13 H13C 109.5
H13B C13 H13C 109.5
C12 C14 H14A 109.5
C12 C14 H14B 109.5
H14A C14 H14B 109.5
C12 C14 H14C 109.5
H14A C14 H14C 109.5
H14B C14 H14C 109.5
C17 C15 C11 115.4(6)
C17 C15 C16 110.6(6)
C11 C15 C16 110.5(6)
C17 C15 H15 106.6
C11 C15 H15 106.6
C16 C15 H15 106.6
C15 C16 H16A 109.5
C15 C16 H16B 109.5
H16A C16 H16B 109.5
C15 C16 H16C 109.5
H16A C16 H16C 109.5
H16B C16 H16C 109.5
C15 C17 H17A 109.5
C15 C17 H17B 109.5
H17A C17 H17B 109.5
C15 C17 H17C 109.5
H17A C17 H17C 109.5
H17B C17 H17C 109.5
C23 C18 C19 122.9(5)
C23 C18 N2 118.1(5)
C19 C18 N2 119.0(5)
C20 C19 C18 117.2(6)
C20 C19 C24 120.3(6)
C18 C19 C24 122.5(5)
C21 C20 C19 120.5(6)
C21 C20 H20 119.7
C19 C20 H20 119.7
C22 C21 C20 121.5(6)
C22 C21 H21 119.2
C20 C21 H21 119.2
C21 C22 C23 120.3(6)
C21 C22 H22 119.9
C23 C22 H22 119.9
C22 C23 C18 117.6(5)
C22 C23 C27 119.1(6)
C18 C23 C27 123.3(5)
C26 C24 C25 111.0(6)
C26 C24 C19 110.0(6)
C25 C24 C19 112.3(6)
C26 C24 H24 107.8
C25 C24 H24 107.8
C19 C24 H24 107.8
C24 C25 H25A 109.5
C24 C25 H25B 109.5
H25A C25 H25B 109.5
C24 C25 H25C 109.5
H25A C25 H25C 109.5
H25B C25 H25C 109.5
C24 C26 H26A 109.5
C24 C26 H26B 109.5
H26A C26 H26B 109.5
C24 C26 H26C 109.5
H26A C26 H26C 109.5
H26B C26 H26C 109.5
C29 C27 C23 111.6(6)
C29 C27 C28 110.8(7)
C23 C27 C28 110.7(6)
C29 C27 H27 107.8
C23 C27 H27 107.8
C28 C27 H27 107.8
C27 C28 H28A 109.5
C27 C28 H28B 109.5
H28A C28 H28B 109.5
C27 C28 H28C 109.5
H28A C28 H28C 109.5
H28B C28 H28C 109.5
C27 C29 H29A 109.5
C27 C29 H29B 109.5
H29A C29 H29B 109.5
C27 C29 H29C 109.5
H29A C29 H29C 109.5
H29B C29 H29C 109.5
C2 N1 C6 123.3(5)
C2 N1 C1 111.6(5)
C6 N1 C1 125.1(5)
C3 N2 C1 112.2(4)
C3 N2 C18 125.1(5)
C1 N2 C18 122.3(5)
C4 O3 C1 119.2(5)

loop_
_geom_bond_atom_site_label_1
_geom_bond_atom_site_label_2
_geom_bond_distance
C1 O3 1.430(7)
C1 N2 1.442(8)
C1 N1 1.454(7)
C1 H1 1.0000
C2 O1 1.217(7)
C2 N1 1.359(8)
C2 C3 1.510(9)
C3 O2 1.212(7)
C3 N2 1.368(8)
C4 O4 1.203(9)
C4 O3 1.362(8)
C4 C5 1.490(10)
C5 H5A 0.9800
C5 H5B 0.9800
C5 H5C 0.9800
C6 C7 1.401(8)
C6 C11 1.403(8)
C6 N1 1.440(7)
C7 C8 1.383(8)
C7 C12 1.512(9)
C8 C9 1.380(9)
C8 H8 0.9500
C9 C10 1.358(9)
C9 H9 0.9500
C10 C11 1.389(8)
C10 H10 0.9500
C11 C15 1.518(9)
C12 C13 1.523(10)
C12 C14 1.528(9)
C12 H12 1.0000
C13 H13A 0.9800
C13 H13B 0.9800
C13 H13C 0.9800
C14 H14A 0.9800
C14 H14B 0.9800
C14 H14C 0.9800
C15 C17 1.506(9)
C15 C16 1.519(10)
C15 H15 1.0000
C16 H16A 0.9800
C16 H16B 0.9800
C16 H16C 0.9800
C17 H17A 0.9800
C17 H17B 0.9800
C17 H17C 0.9800
C18 C23 1.399(8)
C18 C19 1.406(8)
C18 N2 1.445(7)
C19 C20 1.393(9)
C19 C24 1.515(9)
C20 C21 1.382(9)
C20 H20 0.9500
C21 C22 1.376(9)
C21 H21 0.9500
C22 C23 1.396(8)
C22 H22 0.9500
C23 C27 1.527(8)
C24 C26 1.515(9)
C24 C25 1.516(10)
C24 H24 1.0000
C25 H25A 0.9800
C25 H25B 0.9800
C25 H25C 0.9800
C26 H26A 0.9800
C26 H26B 0.9800
C26 H26C 0.9800
C27 C29 1.506(10)
C27 C28 1.529(10)
C27 H27 1.0000
C28 H28A 0.9800
C28 H28B 0.9800
C28 H28C 0.9800
C29 H29A 0.9800
C29 H29B 0.9800
C29 H29C 0.9800

loop_
_geom_torsion_atom_site_label_1
_geom_torsion_atom_site_label_2
_geom_torsion_atom_site_label_3
_geom_torsion_atom_site_label_4
_geom_torsion
O1 C2 C3 O2 -2.3(12)
N1 C2 C3 O2 174.7(7)
O1 C2 C3 N2 -179.1(7)
N1 C2 C3 N2 -2.1(7)
C11 C6 C7 C8 -0.5(9)
N1 C6 C7 C8 175.6(5)
C11 C6 C7 C12 -179.2(6)
N1 C6 C7 C12 -3.0(9)
C6 C7 C8 C9 1.7(9)
C12 C7 C8 C9 -179.5(6)
C7 C8 C9 C10 -1.8(10)
C8 C9 C10 C11 0.5(10)
C9 C10 C11 C6 0.7(9)
C9 C10 C11 C15 -173.7(6)
C7 C6 C11 C10 -0.6(9)
N1 C6 C11 C10 -176.9(5)
C7 C6 C11 C15 173.7(6)
N1 C6 C11 C15 -2.6(8)
C8 C7 C12 C13 56.5(8)
C6 C7 C12 C13 -124.9(7)
C8 C7 C12 C14 -67.9(8)
C6 C7 C12 C14 110.8(7)
C10 C11 C15 C17 -42.5(9)
C6 C11 C15 C17 143.5(7)
C10 C11 C15 C16 83.9(8)
C6 C11 C15 C16 -90.1(7)
C23 C18 C19 C20 -2.0(9)
N2 C18 C19 C20 -179.5(6)
C23 C18 C19 C24 177.9(6)
N2 C18 C19 C24 0.4(9)
C18 C19 C20 C21 1.0(10)
C24 C19 C20 C21 -178.8(6)
C19 C20 C21 C22 -1.3(11)
C20 C21 C22 C23 2.4(11)
C21 C22 C23 C18 -3.2(10)
C21 C22 C23 C27 175.0(6)
C19 C18 C23 C22 3.0(9)
N2 C18 C23 C22 -179.4(6)
C19 C18 C23 C27 -175.1(6)
N2 C18 C23 C27 2.4(9)
C20 C19 C24 C26 75.8(8)
C18 C19 C24 C26 -104.1(7)
C20 C19 C24 C25 -48.4(9)
C18 C19 C24 C25 131.8(7)
C22 C23 C27 C29 62.4(9)
C18 C23 C27 C29 -119.5(7)
C22 C23 C27 C28 -61.5(9)
C18 C23 C27 C28 116.6(8)
O1 C2 N1 C6 3.9(10)
C3 C2 N1 C6 -173.0(5)
O1 C2 N1 C1 -176.9(7)
C3 C2 N1 C1 6.2(7)
C7 C6 N1 C2 -77.6(8)
C11 C6 N1 C2 98.8(7)
C7 C6 N1 C1 103.4(7)
C11 C6 N1 C1 -80.2(7)
O3 C1 N1 C2 108.5(6)
N2 C1 N1 C2 -7.6(6)
O3 C1 N1 C6 -72.3(7)
N2 C1 N1 C6 171.6(5)
O2 C3 N2 C1 -179.6(6)
C2 C3 N2 C1 -2.8(7)
O2 C3 N2 C18 -6.8(11)
C2 C3 N2 C18 170.0(5)
O3 C1 N2 C3 -109.3(6)
N1 C1 N2 C3 6.2(7)
O3 C1 N2 C18 77.7(6)
N1 C1 N2 C18 -166.8(5)
C23 C18 N2 C3 -89.5(8)
C19 C18 N2 C3 88.1(7)
C23 C18 N2 C1 82.5(7)
C19 C18 N2 C1 -99.9(7)
O4 C4 O3 C1 -2.6(9)
C5 C4 O3 C1 179.3(5)
N2 C1 O3 C4 -127.7(5)
N1 C1 O3 C4 120.3(5)
